data_4501004
loop_
_publ_author_name
'Liu, Qing-Yan'
'Wang, Yu-Ling'
'Zhang, Na'
'Jiang, Yun-Liang'
'Wei, Jia-Jia'
'Luo, Feng'

_publ_section_title
;
 Spontaneous Resolution in the Ionothermal Synthesis of Homochiral Zn(II)
 Metal--Organic Frameworks with (10,3)-aTopology Constructed from Achiral
 5-Sulfoisophthalate
;
_journal_issue 9
_journal_name_full 'Crystal Growth &amp; Design'
_journal_page_first 3717
_journal_paper_doi 10.1021/cg200606r
_journal_volume 11
_journal_year 2011
_chemical_formula_sum 'C17 H18 N4 O7 S Zn'
_chemical_formula_weight 487.78
_chemical_name_systematic
; 
 ? 
;
_space_group_IT_number 19
_symmetry_cell_setting orthorhombic
_symmetry_space_group_name_Hall 'P 2ac 2ab'
_symmetry_space_group_name_H-M 'P 21 21 21'
_atom_sites_solution_hydrogens geom
_atom_sites_solution_primary direct
_atom_sites_solution_secondary difmap
_audit_creation_method SHELXL-97
_cell_angle_alpha 90.00
_cell_angle_beta 90.00
_cell_angle_gamma 90.00
_cell_formula_units_Z 4
_cell_length_a 8.1331(6)
_cell_length_b 14.6556(10)
_cell_length_c 16.8257(12)
_cell_measurement_reflns_used 5128
_cell_measurement_temperature 296(2)
_cell_measurement_theta_max 25.55
_cell_measurement_theta_min 2.42
_cell_volume 2005.5(2)
_computing_cell_refinement 'SAINT (Bruker, 2008)'
_computing_data_collection 'APEX2 (Bruker, 2008)'
_computing_data_reduction 'SAINT (Bruker, 2008)'
_computing_molecular_graphics 'Bruker SHELXTL'
_computing_publication_material 'Bruker SHELXTL'
_computing_structure_refinement 'SHELXL-97 (Sheldrick, 2008)'
_computing_structure_solution 'SHELXS-97 (Sheldrick, 2008)'
_diffrn_ambient_temperature 296(2)
_diffrn_measured_fraction_theta_full 0.999
_diffrn_measured_fraction_theta_max 0.999
_diffrn_measurement_device_type 'Bruker APEX II'
_diffrn_measurement_method '\w scans'
_diffrn_radiation_monochromator graphite
_diffrn_radiation_source 'fine-focus sealed tube'
_diffrn_radiation_type MoK\a
_diffrn_radiation_wavelength 0.71073
_diffrn_reflns_av_R_equivalents 0.0445
_diffrn_reflns_av_sigmaI/netI 0.0497
_diffrn_reflns_limit_h_max 10
_diffrn_reflns_limit_h_min -10
_diffrn_reflns_limit_k_max 19
_diffrn_reflns_limit_k_min -19
_diffrn_reflns_limit_l_max 22
_diffrn_reflns_limit_l_min -21
_diffrn_reflns_number 18958
_diffrn_reflns_theta_full 28.24
_diffrn_reflns_theta_max 28.24
_diffrn_reflns_theta_min 2.42
_exptl_absorpt_coefficient_mu 1.377
_exptl_absorpt_correction_T_max 0.7608
_exptl_absorpt_correction_T_min 0.6828
_exptl_absorpt_correction_type multi-scan
_exptl_absorpt_process_details '(SADABS; Bruker 2008)'
_exptl_crystal_colour Colorless
_exptl_crystal_density_diffrn 1.615
_exptl_crystal_density_method 'not measured'
_exptl_crystal_description Prism
_exptl_crystal_F_000 1000
_exptl_crystal_size_max 0.30
_exptl_crystal_size_mid 0.26
_exptl_crystal_size_min 0.21
_refine_diff_density_max 0.343
_refine_diff_density_min -0.321
_refine_diff_density_rms 0.060
_refine_ls_abs_structure_details 'Flack H D (1983), Acta Cryst. A39, 876-881'
_refine_ls_abs_structure_Flack 0.001(10)
_refine_ls_extinction_method none
_refine_ls_goodness_of_fit_ref 1.018
_refine_ls_hydrogen_treatment constr
_refine_ls_matrix_type full
_refine_ls_number_parameters 271
_refine_ls_number_reflns 4961
_refine_ls_number_restraints 0
_refine_ls_restrained_S_all 1.018
_refine_ls_R_factor_all 0.0495
_refine_ls_R_factor_gt 0.0347
_refine_ls_shift/su_max 0.001
_refine_ls_shift/su_mean 0.000
_refine_ls_structure_factor_coef Fsqd
_refine_ls_weighting_details 'calc w=1/[\s^2^(Fo^2^)+(0.0326P)^2^+0.0602P] where P=(Fo^2^+2Fc^2^)/3'
_refine_ls_weighting_scheme calc
_refine_ls_wR_factor_gt 0.0695
_refine_ls_wR_factor_ref 0.0738
_reflns_number_gt 4115
_reflns_number_total 4961
_reflns_threshold_expression >2sigma(I)
_cod_data_source_file cg200606r_si_001.cif
_cod_data_source_block 1a
_cod_depositor_comments
;
The following automatic conversions were performed:

'_symmetry_cell_setting' value 'Orthorhombic' changed to
'orthorhombic' according to
/home/saulius/struct/CIF-dictionaries/cif_core.dic dictionary named
'cif_core.dic' version 2.4.1 from
2010-06-29.

'_exptl_absorpt_correction_type' value 'Multi-scan'
changed to 'multi-scan' according to
/home/saulius/struct/CIF-dictionaries/cif_core.dic dictionary named
'cif_core.dic' version 2.4.1 from 2010-06-29.

Automatic conversion script
Id: cif_fix_values 1715 2011-07-08 13:25:40Z adriana 
;
_cod_original_sg_symbol_H-M P2(1)2(1)2(1)
_cod_database_code 4501004

loop_
_symmetry_equiv_pos_as_xyz
'x, y, z'
'-x+1/2, -y, z+1/2'
'-x, y+1/2, -z+1/2'
'x+1/2, -y+1/2, -z'

loop_
_atom_site_label
_atom_site_type_symbol
_atom_site_fract_x
_atom_site_fract_y
_atom_site_fract_z
_atom_site_U_iso_or_equiv
_atom_site_adp_type
_atom_site_occupancy
_atom_site_symmetry_multiplicity
_atom_site_calc_flag
_atom_site_refinement_flags
Zn1 Zn 0.56025(4) 0.472488(18) 0.954753(17) 0.02786(8) Uani 1 1 d .
S1 S 0.16898(10) 0.13599(5) 1.21019(4) 0.03615(18) Uani 1 1 d .
O1 O 0.4679(3) 0.38246(13) 1.03073(11) 0.0436(5) Uani 1 1 d .
O2 O 0.4271(3) 0.51686(13) 1.08373(13) 0.0521(6) Uani 1 1 d .
O3 O 0.0248(3) 0.42780(14) 1.39049(12) 0.0459(6) Uani 1 1 d .
O4 O 0.2267(3) 0.52606(15) 1.36863(12) 0.0499(5) Uani 1 1 d .
O5 O 0.1367(3) 0.12159(13) 1.12585(12) 0.0502(6) Uani 1 1 d .
O6 O 0.3135(3) 0.08923(14) 1.23653(16) 0.0642(7) Uani 1 1 d .
O7 O 0.0254(3) 0.12088(16) 1.25922(13) 0.0582(7) Uani 1 1 d .
N1 N 0.7819(3) 0.50984(16) 0.99560(15) 0.0368(6) Uani 1 1 d .
N2 N 0.9723(5) 0.5556(2) 1.0776(2) 0.0886(14) Uani 1 1 d .
H2B H 1.0205 0.5778 1.1187 0.106 Uiso 1 1 calc R
N3 N -0.3386(5) 0.2662(2) 1.2859(2) 0.0686(9) Uani 1 1 d .
N4 N -0.2472(5) 0.2813(2) 1.1671(2) 0.0711(10) Uani 1 1 d .
C1 C 0.3333(4) 0.38743(17) 1.15514(16) 0.0307(6) Uani 1 1 d .
C2 C 0.2891(4) 0.43733(17) 1.22199(16) 0.0334(6) Uani 1 1 d .
H2A H 0.3176 0.4987 1.2251 0.040 Uiso 1 1 calc R
C3 C 0.2041(4) 0.39773(17) 1.28354(16) 0.0311(6) Uani 1 1 d .
C4 C 0.1634(4) 0.30549(18) 1.27956(16) 0.0310(6) Uani 1 1 d .
H4A H 0.1040 0.2782 1.3204 0.037 Uiso 1 1 calc R
C5 C 0.2124(3) 0.25449(16) 1.21395(16) 0.0273(6) Uani 1 1 d .
C6 C 0.2954(4) 0.29475(17) 1.15237(16) 0.0304(6) Uani 1 1 d .
H6A H 0.3266 0.2601 1.1086 0.036 Uiso 1 1 calc R
C7 C 0.4143(4) 0.4327(2) 1.08611(17) 0.0368(7) Uani 1 1 d .
C8 C 0.1520(4) 0.45601(19) 1.35300(17) 0.0367(7) Uani 1 1 d .
C9 C 0.8128(5) 0.5482(2) 1.0662(2) 0.0486(8) Uani 1 1 d .
H9A H 0.7328 0.5670 1.1022 0.058 Uiso 1 1 calc R
C10 C 0.9311(4) 0.4944(2) 0.9627(2) 0.0519(8) Uani 1 1 d .
H10A H 0.9467 0.4685 0.9128 0.062 Uiso 1 1 calc R
C11 C 1.0490(4) 0.5200(3) 1.0089(3) 0.0650(10) Uani 1 1 d .
H11A H 1.1613 0.5158 0.9990 0.078 Uiso 1 1 calc R
C12 C -0.3096(7) 0.2230(3) 1.2186(3) 0.0787(14) Uani 1 1 d .
H12A H -0.3299 0.1615 1.2090 0.094 Uiso 1 1 calc R
C13 C -0.2408(5) 0.3640(3) 1.2024(3) 0.0748(12) Uani 1 1 d .
H13A H -0.2039 0.4178 1.1792 0.090 Uiso 1 1 calc R
C14 C -0.2971(6) 0.3550(3) 1.2769(3) 0.0718(12) Uani 1 1 d .
H14A H -0.3060 0.4008 1.3149 0.086 Uiso 1 1 calc R
C15 C -0.4151(9) 0.2257(4) 1.3582(4) 0.134(3) Uani 1 1 d .
H15A H -0.5248 0.2507 1.3643 0.160 Uiso 1 1 calc R
H15B H -0.4259 0.1604 1.3505 0.160 Uiso 1 1 calc R
C16 C -0.3275(12) 0.2413(4) 1.4274(4) 0.148(3) Uani 1 1 d .
H16A H -0.3823 0.2123 1.4711 0.221 Uiso 1 1 calc R
H16B H -0.3208 0.3058 1.4370 0.221 Uiso 1 1 calc R
H16C H -0.2187 0.2167 1.4220 0.221 Uiso 1 1 calc R
C17 C -0.1988(9) 0.2616(4) 1.0851(3) 0.136(3) Uani 1 1 d .
H17A H -0.2129 0.1977 1.0746 0.204 Uiso 1 1 calc R
H17B H -0.0855 0.2779 1.0776 0.204 Uiso 1 1 calc R
H17C H -0.2662 0.2963 1.0493 0.204 Uiso 1 1 calc R

loop_
_atom_site_aniso_label
_atom_site_aniso_U_11
_atom_site_aniso_U_22
_atom_site_aniso_U_33
_atom_site_aniso_U_23
_atom_site_aniso_U_13
_atom_site_aniso_U_12
Zn1 0.03357(16) 0.02728(13) 0.02272(14) 0.00435(13) -0.00151(14) 0.00095(15)
S1 0.0533(5) 0.0294(3) 0.0258(4) 0.0000(3) -0.0025(3) -0.0054(3)
O1 0.0598(15) 0.0435(10) 0.0275(11) 0.0031(8) 0.0105(10) -0.0061(10)
O2 0.0596(15) 0.0362(11) 0.0605(14) 0.0114(10) 0.0112(13) -0.0019(14)
O3 0.0627(16) 0.0410(11) 0.0339(11) -0.0099(9) 0.0139(11) 0.0088(11)
O4 0.0582(14) 0.0458(11) 0.0458(13) -0.0194(11) -0.0064(11) 0.0022(12)
O5 0.0826(17) 0.0397(11) 0.0282(11) -0.0066(9) -0.0018(11) -0.0161(11)
O6 0.0784(18) 0.0343(11) 0.0799(18) 0.0086(11) -0.0229(16) 0.0075(13)
O7 0.0758(18) 0.0572(13) 0.0417(13) 0.0021(10) 0.0133(12) -0.0302(13)
N1 0.0326(13) 0.0435(13) 0.0343(13) 0.0024(11) -0.0069(11) -0.0023(11)
N2 0.097(3) 0.086(3) 0.084(3) 0.018(2) -0.058(2) -0.037(2)
N3 0.084(3) 0.0502(17) 0.072(2) 0.0051(17) -0.019(2) -0.0042(17)
N4 0.076(3) 0.070(2) 0.068(2) 0.0041(18) -0.0068(19) 0.0411(19)
C1 0.0345(16) 0.0325(13) 0.0250(14) 0.0036(11) 0.0002(12) 0.0025(12)
C2 0.0435(17) 0.0271(12) 0.0297(15) -0.0027(11) -0.0018(13) 0.0019(12)
C3 0.0338(15) 0.0335(13) 0.0258(14) -0.0050(11) -0.0011(12) 0.0083(12)
C4 0.0339(16) 0.0385(14) 0.0205(13) 0.0008(11) 0.0041(12) 0.0031(12)
C5 0.0328(15) 0.0258(12) 0.0232(14) 0.0016(10) -0.0007(12) 0.0007(11)
C6 0.0356(17) 0.0321(13) 0.0234(14) -0.0030(11) 0.0036(12) 0.0060(12)
C7 0.0326(18) 0.0441(15) 0.0338(16) 0.0109(13) -0.0010(13) -0.0011(14)
C8 0.0413(18) 0.0406(16) 0.0282(15) -0.0067(12) -0.0035(13) 0.0146(14)
C9 0.058(2) 0.0452(18) 0.0430(19) -0.0023(14) -0.0068(16) -0.0051(16)
C10 0.0432(18) 0.0634(18) 0.0491(19) 0.0074(15) 0.0047(19) 0.0134(16)
C11 0.0261(16) 0.087(3) 0.082(3) 0.025(2) -0.008(2) -0.003(2)
C12 0.114(4) 0.045(2) 0.077(3) -0.003(2) -0.035(3) 0.022(2)
C13 0.068(3) 0.061(2) 0.096(4) 0.013(2) -0.012(3) 0.004(2)
C14 0.087(3) 0.0424(19) 0.087(3) 0.000(2) -0.024(3) -0.010(2)
C15 0.160(6) 0.124(5) 0.116(5) 0.056(4) -0.057(5) -0.055(5)
C16 0.244(9) 0.095(4) 0.104(5) 0.000(4) -0.015(6) -0.021(5)
C17 0.180(7) 0.159(5) 0.069(3) 0.008(3) 0.011(4) 0.115(5)

loop_
_atom_type_symbol
_atom_type_description
_atom_type_scat_dispersion_real
_atom_type_scat_dispersion_imag
_atom_type_scat_source
C C 0.0033 0.0016 'International Tables Vol C Tables 4.2.6.8 and 6.1.1.4'
H H 0.0000 0.0000 'International Tables Vol C Tables 4.2.6.8 and 6.1.1.4'
B B 0.0013 0.0007 'International Tables Vol C Tables 4.2.6.8 and 6.1.1.4'
N N 0.0061 0.0033 'International Tables Vol C Tables 4.2.6.8 and 6.1.1.4'
O O 0.0106 0.0060 'International Tables Vol C Tables 4.2.6.8 and 6.1.1.4'
F F 0.0171 0.0103 'International Tables Vol C Tables 4.2.6.8 and 6.1.1.4'
Na Na 0.0362 0.0249 'International Tables Vol C Tables 4.2.6.8 and 6.1.1.4'
S S 0.1246 0.1234 'International Tables Vol C Tables 4.2.6.8 and 6.1.1.4'
Zn Zn 0.2839 1.4301 'International Tables Vol C Tables 4.2.6.8 and 6.1.1.4'

loop_
_geom_angle_atom_site_label_1
_geom_angle_atom_site_label_2
_geom_angle_atom_site_label_3
_geom_angle
_geom_angle_site_symmetry_1
_geom_angle_site_symmetry_3
O3 Zn1 O1 136.31(10) 2_564 .
O3 Zn1 N1 107.76(10) 2_564 .
O1 Zn1 N1 107.50(9) . .
O3 Zn1 O5 104.34(9) 2_564 4_557
O1 Zn1 O5 95.43(8) . 4_557
N1 Zn1 O5 97.98(10) . 4_557
O6 S1 O7 114.40(15) . .
O6 S1 O5 112.32(16) . .
O7 S1 O5 112.80(14) . .
O6 S1 C5 107.12(14) . .
O7 S1 C5 106.88(14) . .
O5 S1 C5 102.24(12) . .
C7 O1 Zn1 102.60(17) . .
C8 O3 Zn1 108.58(18) . 2_565
S1 O5 Zn1 143.39(13) . 4_457
C9 N1 C10 105.4(3) . .
C9 N1 Zn1 126.0(2) . .
C10 N1 Zn1 128.3(2) . .
C9 N2 C11 106.6(3) . .
C9 N2 H2B 126.7 . .
C11 N2 H2B 126.7 . .
C12 N3 C14 108.7(4) . .
C12 N3 C15 125.8(4) . .
C14 N3 C15 125.3(4) . .
C12 N4 C13 107.9(4) . .
C12 N4 C17 126.5(4) . .
C13 N4 C17 125.5(5) . .
C2 C1 C6 118.9(2) . .
C2 C1 C7 120.7(2) . .
C6 C1 C7 120.3(2) . .
C3 C2 C1 121.2(2) . .
C3 C2 H2A 119.4 . .
C1 C2 H2A 119.4 . .
C2 C3 C4 119.5(2) . .
C2 C3 C8 119.1(2) . .
C4 C3 C8 121.3(3) . .
C5 C4 C3 119.4(3) . .
C5 C4 H4A 120.3 . .
C3 C4 H4A 120.3 . .
C6 C5 C4 120.6(2) . .
C6 C5 S1 119.5(2) . .
C4 C5 S1 119.8(2) . .
C5 C6 C1 120.2(2) . .
C5 C6 H6A 119.9 . .
C1 C6 H6A 119.9 . .
O2 C7 O1 121.8(3) . .
O2 C7 C1 120.4(3) . .
O1 C7 C1 117.9(2) . .
O2 C7 Zn1 73.01(17) . .
O1 C7 Zn1 48.76(13) . .
C1 C7 Zn1 166.6(2) . .
O4 C8 O3 124.6(3) . .
O4 C8 C3 120.2(3) . .
O3 C8 C3 115.2(3) . .
N2 C9 N1 110.4(4) . .
N2 C9 H9A 124.8 . .
N1 C9 H9A 124.8 . .
C11 C10 N1 111.8(3) . .
C11 C10 H10A 124.1 . .
N1 C10 H10A 124.1 . .
C10 C11 N2 105.8(3) . .
C10 C11 H11A 127.1 . .
N2 C11 H11A 127.1 . .
N3 C12 N4 108.8(4) . .
N3 C12 H12A 125.6 . .
N4 C12 H12A 125.6 . .
C14 C13 N4 108.0(4) . .
C14 C13 H13A 126.0 . .
N4 C13 H13A 126.0 . .
C13 C14 N3 106.6(4) . .
C13 C14 H14A 126.7 . .
N3 C14 H14A 126.7 . .
C16 C15 N3 114.0(6) . .
C16 C15 H15A 108.8 . .
N3 C15 H15A 108.8 . .
C16 C15 H15B 108.8 . .
N3 C15 H15B 108.8 . .
H15A C15 H15B 107.6 . .
C15 C16 H16A 109.5 . .
C15 C16 H16B 109.5 . .
H16A C16 H16B 109.5 . .
C15 C16 H16C 109.5 . .
H16A C16 H16C 109.5 . .
H16B C16 H16C 109.5 . .
N4 C17 H17A 109.5 . .
N4 C17 H17B 109.5 . .
H17A C17 H17B 109.5 . .
N4 C17 H17C 109.5 . .
H17A C17 H17C 109.5 . .
H17B C17 H17C 109.5 . .

loop_
_geom_bond_atom_site_label_1
_geom_bond_atom_site_label_2
_geom_bond_distance
_geom_bond_site_symmetry_2
Zn1 O3 1.9449(19) 2_564
Zn1 O1 1.9847(19) .
Zn1 N1 2.006(2) .
Zn1 O5 2.0315(19) 4_557
S1 O6 1.431(3) .
S1 O7 1.447(2) .
S1 O5 1.459(2) .
S1 C5 1.773(2) .
O1 C7 1.265(3) .
O2 C7 1.239(3) .
O3 C8 1.280(4) .
O3 Zn1 1.9449(19) 2_565
O4 C8 1.222(4) .
O5 Zn1 2.0315(19) 4_457
N1 C9 1.338(4) .
N1 C10 1.353(4) .
N2 C9 1.316(5) .
N2 C11 1.414(5) .
N2 H2B 0.8600 .
N3 C12 1.318(5) .
N3 C14 1.353(5) .
N3 C15 1.489(6) .
N4 C12 1.319(6) .
N4 C13 1.352(5) .
N4 C17 1.464(6) .
C1 C2 1.389(4) .
C1 C6 1.393(3) .
C1 C7 1.491(4) .
C2 C3 1.374(4) .
C2 H2A 0.9300 .
C3 C4 1.393(4) .
C3 C8 1.508(4) .
C4 C5 1.392(4) .
C4 H4A 0.9300 .
C5 C6 1.370(4) .
C6 H6A 0.9300 .
C9 H9A 0.9300 .
C10 C11 1.290(5) .
C10 H10A 0.9300 .
C11 H11A 0.9300 .
C12 H12A 0.9300 .
C13 C14 1.340(6) .
C13 H13A 0.9300 .
C14 H14A 0.9300 .
C15 C16 1.384(8) .
C15 H15A 0.9700 .
C15 H15B 0.9700 .
C16 H16A 0.9600 .
C16 H16B 0.9600 .
C16 H16C 0.9600 .
C17 H17A 0.9600 .
C17 H17B 0.9600 .
C17 H17C 0.9600 .

loop_
_geom_hbond_atom_site_label_D
_geom_hbond_atom_site_label_H
_geom_hbond_atom_site_label_A
_geom_hbond_distance_DH
_geom_hbond_distance_HA
_geom_hbond_distance_DA
_geom_hbond_angle_DHA
_geom_hbond_site_symmetry_A
N2 H2B O7 0.86 2.18 2.908(5) 142.2 3_657
